data_4088135
loop_
_publ_author_name
'Saha, Sayantani'
'Daw, Prosenjit'
'Bera, Jitendra K.'

_publ_section_title
;
 Oxidative Route to Abnormal NHC Compounds from Singly Bonded [M--M] (M =
 Ru, Rh, Pd) Precursors
;
_journal_issue 23
_journal_name_full Organometallics
_journal_page_first 5509
_journal_paper_doi 10.1021/acs.organomet.5b00872
_journal_volume 34
_journal_year 2015
_chemical_formula_moiety 'C21 H19 B2 F8 N5 Pd'
_chemical_formula_sum 'C21 H19 B2 F8 N5 Pd'
_chemical_formula_weight 621.43
_space_group_IT_number 14
_space_group_name_Hall '-P 2ybc'
_space_group_name_H-M_alt 'P 1 21/c 1'
_symmetry_cell_setting monoclinic
_symmetry_space_group_name_H-M 'P 1 21/c 1'
_atom_sites_solution_hydrogens geom
_atom_sites_solution_primary direct
_atom_sites_solution_secondary difmap
_audit_creation_method SHELXL-97
_cell_angle_alpha 90.00
_cell_angle_beta 95.8620(10)
_cell_angle_gamma 90.00
_cell_formula_units_Z 4
_cell_length_a 14.4185(8)
_cell_length_b 6.7033(4)
_cell_length_c 24.6686(14)
_cell_measurement_reflns_used 9907
_cell_measurement_temperature 273(2)
_cell_measurement_theta_max 28.29
_cell_measurement_theta_min 2.29
_cell_volume 2371.8(2)
_computing_cell_refinement 'Bruker SAINT'
_computing_data_collection 'Bruker APEX'
_computing_data_reduction 'Bruker SAINT'
_computing_molecular_graphics diamond
_computing_publication_material ciftab
_computing_structure_refinement 'SHELXL-97 (Sheldrick, 1997)'
_computing_structure_solution 'SHELXS-97 (Sheldrick, 1990)'
_diffrn_ambient_temperature 273(2)
_diffrn_measured_fraction_theta_full 0.999
_diffrn_measured_fraction_theta_max 0.999
_diffrn_measurement_device_type 'Bruker SMART APEX'
_diffrn_measurement_method 'phi and omega scans'
_diffrn_radiation_monochromator graphite
_diffrn_radiation_source 'fine-focus sealed tube'
_diffrn_radiation_type MoK\a
_diffrn_radiation_wavelength 0.71073
_diffrn_reflns_av_R_equivalents 0.0256
_diffrn_reflns_av_sigmaI/netI 0.0189
_diffrn_reflns_limit_h_max 19
_diffrn_reflns_limit_h_min -19
_diffrn_reflns_limit_k_max 8
_diffrn_reflns_limit_k_min -8
_diffrn_reflns_limit_l_max 32
_diffrn_reflns_limit_l_min -32
_diffrn_reflns_number 27029
_diffrn_reflns_theta_full 28.32
_diffrn_reflns_theta_max 28.32
_diffrn_reflns_theta_min 2.07
_exptl_absorpt_coefficient_mu 0.866
_exptl_absorpt_correction_T_max 0.8323
_exptl_absorpt_correction_T_min 0.8191
_exptl_absorpt_correction_type empirical
_exptl_absorpt_process_details SADABS
_exptl_crystal_colour yellow
_exptl_crystal_density_diffrn 1.740
_exptl_crystal_density_method 'not measured'
_exptl_crystal_description needle
_exptl_crystal_F_000 1232
_exptl_crystal_size_max 0.24
_exptl_crystal_size_mid 0.23
_exptl_crystal_size_min 0.22
_refine_diff_density_max 1.924
_refine_diff_density_min -1.005
_refine_diff_density_rms 0.140
_refine_ls_extinction_method none
_refine_ls_goodness_of_fit_ref 1.219
_refine_ls_hydrogen_treatment mixed
_refine_ls_matrix_type full
_refine_ls_number_parameters 337
_refine_ls_number_reflns 5885
_refine_ls_number_restraints 0
_refine_ls_restrained_S_all 1.219
_refine_ls_R_factor_all 0.0552
_refine_ls_R_factor_gt 0.0521
_refine_ls_shift/su_max 0.001
_refine_ls_shift/su_mean 0.000
_refine_ls_structure_factor_coef Fsqd
_refine_ls_weighting_details 'calc w=1/[\s^2^(Fo^2^)+(0.0492P)^2^+10.7920P] where P=(Fo^2^+2Fc^2^)/3'
_refine_ls_weighting_scheme calc
_refine_ls_wR_factor_gt 0.1347
_refine_ls_wR_factor_ref 0.1362
_reflns_number_gt 5484
_reflns_number_total 5885
_reflns_threshold_expression >2sigma(I)
_cod_data_source_file om5b00872_si_002.cif
_cod_data_source_block Compound4
_cod_depositor_comments
;
The following automatic conversions were performed:

data item '_symmetry_cell_setting' value 'Monoclinic' was changed to
'monoclinic' in accordance with the
/home/saulius/struct/COD-crude-data/automatic-downloads/DataCite-retrospective/ACS/depositions/lib/dictionaries/cif_core.dic
dictionary named 'cif_core.dic' version 2.4.2 last updated on
2011-04-26.

Automatic conversion script
Id: cif_fix_values 6909 2019-04-08 15:41:33Z antanas 
;
_cod_original_sg_symbol_H-M P2(1)/c
_cod_database_code 4088135

loop_
_symmetry_equiv_pos_as_xyz
'x, y, z'
'-x, y+1/2, -z+1/2'
'-x, -y, -z'
'x, -y-1/2, z-1/2'

loop_
_atom_site_label
_atom_site_type_symbol
_atom_site_fract_x
_atom_site_fract_y
_atom_site_fract_z
_atom_site_U_iso_or_equiv
_atom_site_adp_type
_atom_site_occupancy
_atom_site_symmetry_multiplicity
_atom_site_calc_flag
_atom_site_refinement_flags
Pd1 Pd 0.250265(19) 0.21558(5) 0.261870(11) 0.01864(10) Uani 1 1 d .
F4 F 0.64304(18) -0.2508(4) 0.43126(11) 0.0309(6) Uani 1 1 d .
F2 F 0.50513(18) -0.1192(4) 0.39345(11) 0.0332(6) Uani 1 1 d .
N4 N 0.3071(2) 0.2266(5) 0.34253(14) 0.0222(7) Uani 1 1 d .
N1 N 0.3139(2) -0.0530(5) 0.24782(13) 0.0205(6) Uani 1 1 d .
N5 N 0.1785(2) 0.4667(5) 0.26649(14) 0.0234(7) Uani 1 1 d .
F5 F 0.0774(2) 0.1664(5) 0.34272(12) 0.0425(7) Uani 1 1 d .
C20 C 0.3370(3) 0.2228(6) 0.38677(17) 0.0248(8) Uani 1 1 d .
C21 C 0.3753(4) 0.2158(8) 0.44368(18) 0.0346(10) Uani 1 1 d .
H21A H 0.3253 0.2129 0.4666 0.052 Uiso 1 1 calc R
H21B H 0.4131 0.3318 0.4521 0.052 Uiso 1 1 calc R
H21C H 0.4128 0.0981 0.4499 0.052 Uiso 1 1 calc R
C1 C 0.2046(3) 0.1868(6) 0.18460(16) 0.0205(7) Uani 1 1 d .
N2 N 0.2383(2) 0.0109(5) 0.16433(13) 0.0201(6) Uani 1 1 d .
C4 C 0.2152(3) -0.0115(6) 0.11017(15) 0.0205(7) Uani 1 1 d .
N3 N 0.1644(2) 0.1495(6) 0.09499(13) 0.0222(7) Uani 1 1 d .
C2 C 0.1575(3) 0.2698(6) 0.14011(16) 0.0216(8) Uani 1 1 d .
H2 H 0.1252 0.3899 0.1398 0.026 Uiso 1 1 calc R
C3 C 0.1224(3) 0.1998(8) 0.03988(17) 0.0324(10) Uani 1 1 d .
H3A H 0.1673 0.1782 0.0143 0.049 Uiso 1 1 calc R
H3B H 0.1037 0.3372 0.0388 0.049 Uiso 1 1 calc R
H3C H 0.0689 0.1167 0.0305 0.049 Uiso 1 1 calc R
C5 C 0.2515(3) -0.1803(6) 0.08325(16) 0.0208(7) Uani 1 1 d .
C6 C 0.2342(3) -0.2117(6) 0.02342(16) 0.0236(8) Uani 1 1 d .
C7 C 0.1459(3) -0.2671(7) -0.00141(18) 0.0274(9) Uani 1 1 d .
H7 H 0.0958 -0.2800 0.0193 0.033 Uiso 1 1 calc R
C8 C 0.1343(3) -0.3021(8) -0.05692(19) 0.0352(11) Uani 1 1 d .
H8 H 0.0761 -0.3397 -0.0735 0.042 Uiso 1 1 calc R
C9 C 0.2079(3) -0.2819(8) -0.08800(18) 0.0346(10) Uani 1 1 d .
H9 H 0.1990 -0.3043 -0.1254 0.042 Uiso 1 1 calc R
C10 C 0.2955(3) -0.2280(7) -0.06358(18) 0.0292(9) Uani 1 1 d .
H10 H 0.3451 -0.2140 -0.0846 0.035 Uiso 1 1 calc R
C11 C 0.3087(3) -0.1954(7) -0.00803(17) 0.0269(9) Uani 1 1 d .
H11 H 0.3676 -0.1624 0.0084 0.032 Uiso 1 1 calc R
C12 C 0.3074(3) -0.3088(6) 0.11455(16) 0.0223(8) Uani 1 1 d .
H12 H 0.3310 -0.4201 0.0981 0.027 Uiso 1 1 calc R
C13 C 0.3315(3) -0.2788(6) 0.17215(16) 0.0201(7) Uani 1 1 d .
C15 C 0.3905(3) -0.3994(6) 0.20731(17) 0.0249(8) Uani 1 1 d .
H15 H 0.4164 -0.5154 0.1946 0.030 Uiso 1 1 calc R
C16 C 0.4094(3) -0.3418(7) 0.26122(17) 0.0268(8) Uani 1 1 d .
H16 H 0.4478 -0.4206 0.2850 0.032 Uiso 1 1 calc R
C17 C 0.3717(3) -0.1685(6) 0.28008(16) 0.0241(8) Uani 1 1 d .
H17 H 0.3870 -0.1311 0.3162 0.029 Uiso 1 1 calc R
C14 C 0.2959(3) -0.1123(6) 0.19560(15) 0.0200(7) Uani 1 1 d .
C18 C 0.1305(3) 0.6006(7) 0.26847(17) 0.0254(8) Uani 1 1 d .
C19 C 0.0689(3) 0.7689(7) 0.2713(2) 0.0332(10) Uani 1 1 d .
H19A H 0.0136 0.7485 0.2468 0.050 Uiso 1 1 calc R
H19B H 0.0999 0.8880 0.2612 0.050 Uiso 1 1 calc R
H19C H 0.0523 0.7824 0.3078 0.050 Uiso 1 1 calc R
B2 B 0.0188(3) 0.2716(7) 0.3737(2) 0.0224(9) Uani 1 1 d .
F8 F 0.0358(4) 0.2675(7) 0.42540(15) 0.0786(14) Uani 1 1 d .
F6 F -0.0737(3) 0.2011(6) 0.35639(18) 0.0631(11) Uani 1 1 d .
F7 F 0.0135(2) 0.4695(5) 0.35187(14) 0.0479(8) Uani 1 1 d .
F1 F 0.5742(3) -0.3679(8) 0.35269(16) 0.0787(15) Uani 1 1 d .
B1 B 0.5568(3) -0.2917(8) 0.4031(2) 0.0268(9) Uani 1 1 d .
F3 F 0.5114(2) -0.4245(7) 0.4318(2) 0.099(2) Uani 1 1 d .

loop_
_atom_site_aniso_label
_atom_site_aniso_U_11
_atom_site_aniso_U_22
_atom_site_aniso_U_33
_atom_site_aniso_U_23
_atom_site_aniso_U_13
_atom_site_aniso_U_12
Pd1 0.01935(15) 0.02081(16) 0.01555(15) -0.00387(11) 0.00069(10) -0.00144(11)
F4 0.0293(13) 0.0288(14) 0.0329(13) 0.0015(11) -0.0051(11) 0.0007(10)
F2 0.0306(13) 0.0275(14) 0.0409(15) 0.0041(12) 0.0010(11) 0.0046(11)
N4 0.0264(16) 0.0208(16) 0.0190(15) -0.0033(13) 0.0012(13) -0.0016(13)
N1 0.0222(15) 0.0190(16) 0.0201(15) -0.0013(12) 0.0006(12) -0.0010(13)
N5 0.0282(17) 0.0203(17) 0.0218(16) -0.0047(13) 0.0027(13) -0.0036(14)
F5 0.0539(18) 0.0375(16) 0.0385(15) 0.0020(13) 0.0162(14) 0.0162(14)
C20 0.031(2) 0.0202(19) 0.0232(19) -0.0047(15) 0.0045(16) -0.0017(16)
C21 0.050(3) 0.031(2) 0.021(2) -0.0061(18) -0.0030(19) -0.002(2)
C1 0.0222(18) 0.0171(19) 0.0222(18) -0.0038(14) 0.0023(14) 0.0002(14)
N2 0.0216(15) 0.0182(16) 0.0200(15) -0.0025(12) 0.0003(12) 0.0019(12)
C4 0.0212(17) 0.0197(19) 0.0201(17) -0.0024(14) -0.0003(14) 0.0002(14)
N3 0.0223(15) 0.0237(17) 0.0201(15) -0.0015(13) 0.0001(12) 0.0024(13)
C2 0.0203(17) 0.0223(19) 0.0219(18) -0.0031(15) 0.0009(14) 0.0013(15)
C3 0.038(2) 0.037(3) 0.0201(19) -0.0029(18) -0.0055(17) 0.018(2)
C5 0.0247(18) 0.0159(19) 0.0212(17) -0.0036(14) -0.0004(14) 0.0003(14)
C6 0.0270(19) 0.0235(19) 0.0192(17) -0.0040(15) -0.0021(15) 0.0045(16)
C7 0.0242(19) 0.033(2) 0.0241(19) -0.0053(17) -0.0022(15) 0.0010(17)
C8 0.027(2) 0.048(3) 0.028(2) -0.010(2) -0.0087(17) 0.005(2)
C9 0.037(2) 0.046(3) 0.0190(19) -0.0088(19) -0.0060(17) 0.010(2)
C10 0.031(2) 0.035(2) 0.0220(19) -0.0061(17) 0.0032(16) 0.0055(18)
C11 0.0255(19) 0.033(2) 0.0213(19) -0.0067(17) -0.0010(15) 0.0026(17)
C12 0.0246(18) 0.0195(19) 0.0226(18) -0.0029(15) 0.0016(15) 0.0016(15)
C13 0.0211(17) 0.0199(18) 0.0189(17) -0.0011(14) -0.0006(14) -0.0003(14)
C15 0.0252(19) 0.021(2) 0.028(2) -0.0012(16) 0.0007(15) 0.0033(15)
C16 0.028(2) 0.025(2) 0.027(2) 0.0066(17) -0.0054(16) 0.0026(17)
C17 0.0267(19) 0.024(2) 0.0213(18) 0.0005(15) -0.0020(15) -0.0044(16)
C14 0.0213(17) 0.0180(19) 0.0202(17) 0.0010(14) -0.0003(14) -0.0013(14)
C18 0.0266(19) 0.026(2) 0.0231(18) -0.0024(16) -0.0021(15) -0.0026(16)
C19 0.034(2) 0.031(2) 0.033(2) -0.0060(19) -0.0023(18) 0.0051(19)
B2 0.026(2) 0.0118(19) 0.032(2) -0.0009(17) 0.0147(18) 0.0039(16)
F8 0.105(4) 0.100(4) 0.0312(18) 0.005(2) 0.008(2) 0.034(3)
F6 0.0463(19) 0.062(2) 0.084(3) -0.022(2) 0.0231(19) -0.0234(18)
F7 0.0565(19) 0.0288(16) 0.059(2) 0.0006(14) 0.0098(16) 0.0050(14)
F1 0.062(2) 0.107(3) 0.060(2) -0.050(2) -0.0321(18) 0.049(2)
B1 0.022(2) 0.027(2) 0.030(2) 0.0041(19) -0.0008(18) -0.0022(18)
F3 0.0327(18) 0.084(3) 0.179(5) 0.090(4) 0.012(2) -0.0026(19)

loop_
_atom_type_symbol
_atom_type_description
_atom_type_scat_dispersion_real
_atom_type_scat_dispersion_imag
_atom_type_scat_source
C C 0.0033 0.0016 'International Tables Vol C Tables 4.2.6.8 and 6.1.1.4'
N N 0.0061 0.0033 'International Tables Vol C Tables 4.2.6.8 and 6.1.1.4'
Pd Pd -0.9988 1.0072 'International Tables Vol C Tables 4.2.6.8 and 6.1.1.4'
B B 0.0013 0.0007 'International Tables Vol C Tables 4.2.6.8 and 6.1.1.4'
F F 0.0171 0.0103 'International Tables Vol C Tables 4.2.6.8 and 6.1.1.4'
H H 0.0000 0.0000 'International Tables Vol C Tables 4.2.6.8 and 6.1.1.4'

loop_
_geom_angle_atom_site_label_1
_geom_angle_atom_site_label_2
_geom_angle_atom_site_label_3
_geom_angle
C1 Pd1 N5 90.80(15)
C1 Pd1 N1 82.06(14)
N5 Pd1 N1 172.52(13)
C1 Pd1 N4 174.94(15)
N5 Pd1 N4 94.13(14)
N1 Pd1 N4 93.05(13)
C20 N4 Pd1 176.5(4)
C17 N1 C14 116.4(3)
C17 N1 Pd1 131.6(3)
C14 N1 Pd1 111.8(3)
C18 N5 Pd1 174.0(3)
N4 C20 C21 179.4(5)
C20 C21 H21A 109.5
C20 C21 H21B 109.5
H21A C21 H21B 109.5
C20 C21 H21C 109.5
H21A C21 H21C 109.5
H21B C21 H21C 109.5
C2 C1 N2 102.8(3)
C2 C1 Pd1 147.2(3)
N2 C1 Pd1 109.8(3)
C4 N2 C14 124.7(3)
C4 N2 C1 113.0(3)
C14 N2 C1 122.0(3)
N3 C4 N2 105.0(3)
N3 C4 C5 136.2(4)
N2 C4 C5 118.7(3)
C4 N3 C2 109.1(3)
C4 N3 C3 127.3(4)
C2 N3 C3 123.6(4)
C1 C2 N3 110.0(4)
C1 C2 H2 125.0
N3 C2 H2 125.0
N3 C3 H3A 109.5
N3 C3 H3B 109.5
H3A C3 H3B 109.5
N3 C3 H3C 109.5
H3A C3 H3C 109.5
H3B C3 H3C 109.5
C12 C5 C4 117.2(4)
C12 C5 C6 120.2(4)
C4 C5 C6 122.5(4)
C11 C6 C7 119.6(4)
C11 C6 C5 118.8(4)
C7 C6 C5 121.5(4)
C8 C7 C6 119.3(4)
C8 C7 H7 120.4
C6 C7 H7 120.4
C9 C8 C7 120.8(4)
C9 C8 H8 119.6
C7 C8 H8 119.6
C8 C9 C10 120.1(4)
C8 C9 H9 119.9
C10 C9 H9 119.9
C11 C10 C9 119.9(4)
C11 C10 H10 120.1
C9 C10 H10 120.1
C10 C11 C6 120.3(4)
C10 C11 H11 119.8
C6 C11 H11 119.8
C5 C12 C13 122.6(4)
C5 C12 H12 118.7
C13 C12 H12 118.7
C14 C13 C15 115.7(4)
C14 C13 C12 117.6(4)
C15 C13 C12 126.6(4)
C16 C15 C13 118.6(4)
C16 C15 H15 120.7
C13 C15 H15 120.7
C17 C16 C15 120.8(4)
C17 C16 H16 119.6
C15 C16 H16 119.6
N1 C17 C16 121.9(4)
N1 C17 H17 119.1
C16 C17 H17 119.1
N1 C14 N2 114.3(3)
N1 C14 C13 126.6(4)
N2 C14 C13 119.1(3)
N5 C18 C19 179.3(5)
C18 C19 H19A 109.5
C18 C19 H19B 109.5
H19A C19 H19B 109.5
C18 C19 H19C 109.5
H19A C19 H19C 109.5
H19B C19 H19C 109.5
F8 B2 F5 118.3(4)
F8 B2 F7 113.2(4)
F5 B2 F7 106.0(3)
F8 B2 F6 111.6(4)
F5 B2 F6 105.5(4)
F7 B2 F6 100.4(4)
F3 B1 F2 111.1(4)
F3 B1 F4 109.1(4)
F2 B1 F4 111.2(4)
F3 B1 F1 111.6(5)
F2 B1 F1 107.2(4)
F4 B1 F1 106.6(4)

loop_
_geom_bond_atom_site_label_1
_geom_bond_atom_site_label_2
_geom_bond_distance
Pd1 C1 1.962(4)
Pd1 N5 1.986(4)
Pd1 N1 2.066(3)
Pd1 N4 2.075(3)
F4 B1 1.387(5)
F2 B1 1.383(6)
N4 C20 1.132(6)
N1 C17 1.339(5)
N1 C14 1.348(5)
N5 C18 1.137(6)
F5 B2 1.388(5)
C20 C21 1.456(6)
C21 H21A 0.9600
C21 H21B 0.9600
C21 H21C 0.9600
C1 C2 1.350(6)
C1 N2 1.387(5)
N2 C4 1.352(5)
N2 C14 1.355(5)
C4 N3 1.336(5)
C4 C5 1.438(5)
N3 C2 1.386(5)
N3 C3 1.470(5)
C2 H2 0.9300
C3 H3A 0.9600
C3 H3B 0.9600
C3 H3C 0.9600
C5 C12 1.364(6)
C5 C6 1.486(5)
C6 C11 1.392(6)
C6 C7 1.406(6)
C7 C8 1.382(6)
C7 H7 0.9300
C8 C9 1.378(7)
C8 H8 0.9300
C9 C10 1.390(6)
C9 H9 0.9300
C10 C11 1.381(6)
C10 H10 0.9300
C11 H11 0.9300
C12 C13 1.442(5)
C12 H12 0.9300
C13 C14 1.380(6)
C13 C15 1.407(5)
C15 C16 1.385(6)
C15 H15 0.9300
C16 C17 1.383(6)
C16 H16 0.9300
C17 H17 0.9300
C18 C19 1.442(6)
C19 H19A 0.9600
C19 H19B 0.9600
C19 H19C 0.9600
B2 F8 1.274(6)
B2 F7 1.431(5)
B2 F6 1.438(6)
F1 B1 1.392(6)
B1 F3 1.347(6)

loop_
_geom_torsion_atom_site_label_1
_geom_torsion_atom_site_label_2
_geom_torsion_atom_site_label_3
_geom_torsion_atom_site_label_4
_geom_torsion
C1 Pd1 N4 C20 -60(7)
N5 Pd1 N4 C20 133(6)
N1 Pd1 N4 C20 -45(6)
C1 Pd1 N1 C17 177.3(4)
N5 Pd1 N1 C17 -165.3(9)
N4 Pd1 N1 C17 -1.4(4)
C1 Pd1 N1 C14 1.1(3)
N5 Pd1 N1 C14 18.5(12)
N4 Pd1 N1 C14 -177.6(3)
C1 Pd1 N5 C18 67(3)
N1 Pd1 N5 C18 50(4)
N4 Pd1 N5 C18 -114(3)
Pd1 N4 C20 C21 13(52)
N5 Pd1 C1 C2 8.3(6)
N1 Pd1 C1 C2 -173.9(6)
N4 Pd1 C1 C2 -158.7(14)
N5 Pd1 C1 N2 -177.6(3)
N1 Pd1 C1 N2 0.2(3)
N4 Pd1 C1 N2 15.4(19)
C2 C1 N2 C4 1.4(4)
Pd1 C1 N2 C4 -175.3(3)
C2 C1 N2 C14 175.2(4)
Pd1 C1 N2 C14 -1.5(5)
C14 N2 C4 N3 -174.8(4)
C1 N2 C4 N3 -1.2(4)
C14 N2 C4 C5 1.9(6)
C1 N2 C4 C5 175.5(3)
N2 C4 N3 C2 0.5(4)
C5 C4 N3 C2 -175.3(4)
N2 C4 N3 C3 179.5(4)
C5 C4 N3 C3 3.6(8)
N2 C1 C2 N3 -1.0(4)
Pd1 C1 C2 N3 173.3(4)
C4 N3 C2 C1 0.4(5)
C3 N3 C2 C1 -178.6(4)
N3 C4 C5 C12 175.5(4)
N2 C4 C5 C12 0.1(6)
N3 C4 C5 C6 -1.3(7)
N2 C4 C5 C6 -176.7(4)
C12 C5 C6 C11 -64.9(6)
C4 C5 C6 C11 111.8(5)
C12 C5 C6 C7 111.8(5)
C4 C5 C6 C7 -71.5(6)
C11 C6 C7 C8 -0.8(7)
C5 C6 C7 C8 -177.5(4)
C6 C7 C8 C9 -0.5(8)
C7 C8 C9 C10 0.8(8)
C8 C9 C10 C11 0.2(8)
C9 C10 C11 C6 -1.5(7)
C7 C6 C11 C10 1.8(7)
C5 C6 C11 C10 178.5(4)
C4 C5 C12 C13 -0.9(6)
C6 C5 C12 C13 176.0(4)
C5 C12 C13 C14 -0.1(6)
C5 C12 C13 C15 -178.0(4)
C14 C13 C15 C16 -1.1(6)
C12 C13 C15 C16 176.8(4)
C13 C15 C16 C17 -0.6(6)
C14 N1 C17 C16 -1.4(6)
Pd1 N1 C17 C16 -177.5(3)
C15 C16 C17 N1 1.9(7)
C17 N1 C14 N2 -179.0(3)
Pd1 N1 C14 N2 -2.1(4)
C17 N1 C14 C13 -0.4(6)
Pd1 N1 C14 C13 176.4(3)
C4 N2 C14 N1 175.6(4)
C1 N2 C14 N1 2.5(5)
C4 N2 C14 C13 -3.0(6)
C1 N2 C14 C13 -176.1(4)
C15 C13 C14 N1 1.7(6)
C12 C13 C14 N1 -176.4(4)
C15 C13 C14 N2 -179.9(4)
C12 C13 C14 N2 2.0(6)
Pd1 N5 C18 C19 36(47)
